data_7007327
loop_
_publ_author_name
'Fritz, Thorsten'
'Steinfeld, Gunther'
'K\"ass, Steffen'
'Kersting, Berthold'

_publ_section_title
;
 Preparation and characterization of mononuclear Co, Ni, and Zn
 complexes of dinucleating macrocyclic hexaaza-dithiophenolate ligands
 and their open-chain derivatives.
;
_journal_issue 31
_journal_name_full 'Dalton transactions (Cambridge, England : 2003)'
_journal_page_first 3812
_journal_page_last 3821
_journal_paper_doi 10.1039/b603740b
_journal_year 2006
_chemical_compound_source
;
Crystals were grown from acetonitrile.
;
_chemical_formula_structural
;
[Ni(L5)]
;
_chemical_formula_sum 'C21 H29 N3 Ni S2'
_chemical_formula_weight 446.30
_space_group_IT_number 14
_symmetry_cell_setting monoclinic
_symmetry_space_group_name_Hall '-P 2ybc'
_symmetry_space_group_name_H-M 'P 1 21/c 1'
_atom_sites_solution_hydrogens geom
_atom_sites_solution_primary direct
_atom_sites_solution_secondary difmap
_cell_angle_alpha 90.00
_cell_angle_beta 96.70(3)
_cell_angle_gamma 90.00
_cell_formula_units_Z 4
_cell_length_a 18.320(4)
_cell_length_b 7.583(2)
_cell_length_c 15.183(3)
_cell_measurement_reflns_used 138
_cell_measurement_temperature 210(2)
_cell_measurement_theta_max 24
_cell_measurement_theta_min 10
_cell_volume 2094.8(8)
_computing_cell_refinement SMART
_computing_data_collection SMART
_computing_data_reduction SAINT
_computing_molecular_graphics 'ORTEP3 (FARRUGIA)'
_computing_structure_refinement 'SHELXL-97 (Sheldrick, 1997)'
_computing_structure_solution 'SHELXS-97 (Sheldrick, 1990)'
_diffrn_ambient_temperature 210(2)
_diffrn_measured_fraction_theta_full 0.947
_diffrn_measured_fraction_theta_max 0.947
_diffrn_measurement_device_type 'BRUKER AXS'
_diffrn_measurement_method hemisphere
_diffrn_radiation_monochromator graphite
_diffrn_radiation_source 'fine-focus sealed tube'
_diffrn_radiation_type MoK\a
_diffrn_radiation_wavelength 0.71073
_diffrn_reflns_av_R_equivalents 0.0778
_diffrn_reflns_av_sigmaI/netI 0.1223
_diffrn_reflns_limit_h_max 24
_diffrn_reflns_limit_h_min -20
_diffrn_reflns_limit_k_max 9
_diffrn_reflns_limit_k_min -10
_diffrn_reflns_limit_l_max 20
_diffrn_reflns_limit_l_min -19
_diffrn_reflns_number 12760
_diffrn_reflns_theta_full 28.29
_diffrn_reflns_theta_max 28.29
_diffrn_reflns_theta_min 1.12
_exptl_absorpt_coefficient_mu 1.137
_exptl_absorpt_correction_T_max 1.00
_exptl_absorpt_correction_T_min 0.77
_exptl_absorpt_correction_type empirical
_exptl_absorpt_process_details '(SADABS, Sheldrick, 1996)'
_exptl_crystal_colour block
_exptl_crystal_density_diffrn 1.415
_exptl_crystal_density_method 'not measured'
_exptl_crystal_description red
_exptl_crystal_F_000 944
_exptl_crystal_size_max 0.19
_exptl_crystal_size_mid 0.16
_exptl_crystal_size_min 0.12
_refine_diff_density_max 0.644
_refine_diff_density_min -0.783
_refine_diff_density_rms 0.108
_refine_ls_extinction_method none
_refine_ls_goodness_of_fit_ref 0.972
_refine_ls_hydrogen_treatment constr
_refine_ls_matrix_type full
_refine_ls_number_parameters 244
_refine_ls_number_reflns 4931
_refine_ls_number_restraints 0
_refine_ls_restrained_S_all 0.972
_refine_ls_R_factor_all 0.1336
_refine_ls_R_factor_gt 0.0524
_refine_ls_shift/su_max 0.000
_refine_ls_shift/su_mean 0.000
_refine_ls_structure_factor_coef Fsqd
_refine_ls_weighting_details 'calc w=1/[\s^2^(Fo^2^)+(0.0392P)^2^+1.2582P] where P=(Fo^2^+2Fc^2^)/3'
_refine_ls_weighting_scheme calc
_refine_ls_wR_factor_gt 0.0956
_refine_ls_wR_factor_ref 0.1270
_reflns_number_gt 2489
_reflns_number_total 4931
_reflns_threshold_expression >2sigma(I)
_cod_data_source_file b603740b.txt
_cod_data_source_block 5
_cod_original_sg_symbol_H-M P2(1)/c
_cod_database_code 7007327

loop_
_symmetry_equiv_pos_as_xyz
'x, y, z'
'-x, y+1/2, -z+1/2'
'-x, -y, -z'
'x, -y-1/2, z-1/2'

loop_
_atom_site_label
_atom_site_type_symbol
_atom_site_fract_x
_atom_site_fract_y
_atom_site_fract_z
_atom_site_U_iso_or_equiv
_atom_site_adp_type
_atom_site_occupancy
_atom_site_symmetry_multiplicity
_atom_site_calc_flag
_atom_site_refinement_flags
_atom_site_disorder_assembly
_atom_site_disorder_group
Ni Ni 0.25153(3) 0.21330(8) 0.16465(4) 0.02372(16) Uani 1 1 d . . .
S1 S 0.33430(7) 0.39164(16) 0.10417(8) 0.0317(3) Uani 1 1 d . . .
S2 S 0.20486(7) 0.33539(18) 0.28432(8) 0.0399(4) Uani 1 1 d . . .
N1 N 0.3335(2) 0.0592(5) 0.2493(2) 0.0253(9) Uani 1 1 d . . .
N2 N 0.2440(2) -0.0189(5) 0.0883(2) 0.0262(9) Uani 1 1 d . . .
N3 N 0.15121(19) 0.2892(5) 0.0696(2) 0.0244(8) Uani 1 1 d . . .
C1 C 0.4188(2) 0.2798(6) 0.1116(3) 0.0252(10) Uani 1 1 d . . .
C2 C 0.4619(2) 0.2964(6) 0.0420(3) 0.0314(11) Uani 1 1 d . . .
H2 H 0.4444 0.3635 -0.0072 0.038 Uiso 1 1 calc R . .
C3 C 0.5297(3) 0.2161(7) 0.0440(3) 0.0349(12) Uani 1 1 d . . .
H3 H 0.5575 0.2309 -0.0030 0.042 Uiso 1 1 calc R . .
C4 C 0.5564(3) 0.1133(7) 0.1164(3) 0.0352(12) Uani 1 1 d . . .
H4 H 0.6020 0.0584 0.1183 0.042 Uiso 1 1 calc R . .
C5 C 0.5141(2) 0.0936(6) 0.1857(3) 0.0313(11) Uani 1 1 d . . .
H5 H 0.5317 0.0235 0.2338 0.038 Uiso 1 1 calc R . .
C6 C 0.4456(2) 0.1762(6) 0.1855(3) 0.0259(10) Uani 1 1 d . . .
C7 C 0.4047(2) 0.1548(6) 0.2651(3) 0.0296(11) Uani 1 1 d . . .
H7A H 0.4362 0.0926 0.3106 0.035 Uiso 1 1 calc R . .
H7B H 0.3954 0.2710 0.2880 0.035 Uiso 1 1 calc R . .
C8 C 0.3085(3) 0.0233(6) 0.3378(3) 0.0345(12) Uani 1 1 d . . .
H8A H 0.2591 -0.0213 0.3298 0.052 Uiso 1 1 calc R . .
H8B H 0.3099 0.1305 0.3716 0.052 Uiso 1 1 calc R . .
H8C H 0.3403 -0.0624 0.3689 0.052 Uiso 1 1 calc R . .
C10 C 0.2673(3) -0.1604(6) 0.1522(3) 0.0343(12) Uani 1 1 d . . .
H10A H 0.2720 -0.2705 0.1208 0.041 Uiso 1 1 calc R . .
H10B H 0.2306 -0.1762 0.1927 0.041 Uiso 1 1 calc R . .
C11 C 0.2882(3) -0.0257(6) 0.0129(3) 0.0340(12) Uani 1 1 d . . .
H11A H 0.3389 -0.0052 0.0339 0.051 Uiso 1 1 calc R . .
H11B H 0.2713 0.0634 -0.0296 0.051 Uiso 1 1 calc R . .
H11C H 0.2830 -0.1397 -0.0146 0.051 Uiso 1 1 calc R . .
C9 C 0.3398(2) -0.1129(6) 0.2036(3) 0.0301(11) Uani 1 1 d . . .
H9A H 0.3543 -0.2040 0.2470 0.036 Uiso 1 1 calc R . .
H9B H 0.3773 -0.1050 0.1635 0.036 Uiso 1 1 calc R . .
C12 C 0.1644(2) -0.0344(6) 0.0563(3) 0.0295(11) Uani 1 1 d . . .
H12A H 0.1370 -0.0565 0.1061 0.035 Uiso 1 1 calc R . .
H12B H 0.1565 -0.1328 0.0156 0.035 Uiso 1 1 calc R . .
C13 C 0.1375(3) 0.1342(6) 0.0100(3) 0.0295(11) Uani 1 1 d . . .
H13A H 0.1624 0.1510 -0.0423 0.035 Uiso 1 1 calc R . .
H13B H 0.0852 0.1245 -0.0090 0.035 Uiso 1 1 calc R . .
C14 C 0.1614(2) 0.4465(6) 0.0153(3) 0.0302(11) Uani 1 1 d . . .
H14A H 0.1990 0.4238 -0.0223 0.045 Uiso 1 1 calc R . .
H14B H 0.1757 0.5447 0.0534 0.045 Uiso 1 1 calc R . .
H14C H 0.1161 0.4736 -0.0206 0.045 Uiso 1 1 calc R . .
C15 C 0.0860(2) 0.3132(6) 0.1187(3) 0.0291(11) Uani 1 1 d . . .
H15A H 0.0822 0.2127 0.1575 0.035 Uiso 1 1 calc R . .
H15B H 0.0420 0.3157 0.0765 0.035 Uiso 1 1 calc R . .
C16 C 0.0892(2) 0.4807(6) 0.1739(3) 0.0275(11) Uani 1 1 d . . .
C17 C 0.1404(3) 0.4992(6) 0.2494(3) 0.0293(11) Uani 1 1 d . . .
C18 C 0.1372(3) 0.6538(6) 0.2995(3) 0.0340(12) Uani 1 1 d . . .
H18 H 0.1706 0.6686 0.3500 0.041 Uiso 1 1 calc R . .
C19 C 0.0866(3) 0.7842(7) 0.2763(3) 0.0365(12) Uani 1 1 d . . .
H19 H 0.0864 0.8858 0.3106 0.044 Uiso 1 1 calc R . .
C20 C 0.0362(3) 0.7647(7) 0.2026(3) 0.0373(12) Uani 1 1 d . . .
H20 H 0.0013 0.8517 0.1870 0.045 Uiso 1 1 calc R . .
C21 C 0.0380(3) 0.6142(6) 0.1519(3) 0.0318(11) Uani 1 1 d . . .
H21 H 0.0042 0.6015 0.1016 0.038 Uiso 1 1 calc R . .

loop_
_atom_site_aniso_label
_atom_site_aniso_U_11
_atom_site_aniso_U_22
_atom_site_aniso_U_33
_atom_site_aniso_U_23
_atom_site_aniso_U_13
_atom_site_aniso_U_12
Ni 0.0268(3) 0.0206(3) 0.0241(3) -0.0007(3) 0.0045(2) 0.0014(3)
S1 0.0291(7) 0.0220(6) 0.0447(7) 0.0079(6) 0.0066(6) 0.0011(5)
S2 0.0458(8) 0.0490(9) 0.0248(7) -0.0034(6) 0.0039(6) 0.0214(6)
N1 0.029(2) 0.021(2) 0.027(2) 0.0002(16) 0.0069(17) 0.0000(17)
N2 0.029(2) 0.019(2) 0.031(2) -0.0006(16) 0.0066(17) 0.0021(16)
N3 0.027(2) 0.0212(19) 0.0252(19) -0.0020(17) 0.0038(16) -0.0024(17)
C1 0.030(3) 0.017(2) 0.028(2) -0.002(2) 0.005(2) -0.004(2)
C2 0.032(3) 0.031(3) 0.031(3) 0.005(2) 0.000(2) -0.007(2)
C3 0.032(3) 0.037(3) 0.037(3) -0.004(2) 0.011(2) -0.004(2)
C4 0.029(3) 0.035(3) 0.043(3) -0.006(2) 0.007(2) 0.000(2)
C5 0.029(3) 0.026(3) 0.038(3) 0.000(2) -0.002(2) 0.003(2)
C6 0.030(3) 0.019(3) 0.028(2) -0.0019(19) 0.002(2) -0.0010(19)
C7 0.030(3) 0.030(3) 0.029(3) -0.003(2) 0.001(2) 0.000(2)
C8 0.043(3) 0.033(3) 0.028(3) 0.006(2) 0.007(2) 0.007(2)
C10 0.040(3) 0.022(3) 0.040(3) 0.002(2) 0.002(2) -0.001(2)
C11 0.038(3) 0.034(3) 0.032(3) -0.003(2) 0.012(2) -0.001(2)
C9 0.037(3) 0.021(3) 0.032(3) -0.001(2) 0.003(2) 0.002(2)
C12 0.028(3) 0.027(3) 0.033(3) -0.005(2) 0.003(2) -0.003(2)
C13 0.031(3) 0.033(3) 0.025(2) -0.002(2) 0.002(2) -0.001(2)
C14 0.030(3) 0.031(3) 0.030(3) 0.001(2) 0.006(2) -0.001(2)
C15 0.021(2) 0.033(3) 0.035(3) 0.001(2) 0.009(2) -0.003(2)
C16 0.027(3) 0.025(3) 0.033(3) -0.001(2) 0.010(2) -0.002(2)
C17 0.030(3) 0.032(3) 0.029(3) 0.000(2) 0.012(2) -0.001(2)
C18 0.039(3) 0.035(3) 0.029(3) -0.003(2) 0.008(2) 0.005(2)
C19 0.045(3) 0.030(3) 0.037(3) -0.004(2) 0.013(2) 0.004(3)
C20 0.035(3) 0.037(3) 0.042(3) 0.000(2) 0.014(2) 0.011(2)
C21 0.030(3) 0.034(3) 0.032(3) 0.003(2) 0.005(2) 0.003(2)

loop_
_atom_type_symbol
_atom_type_description
_atom_type_scat_dispersion_real
_atom_type_scat_dispersion_imag
_atom_type_scat_source
C C 0.0033 0.0016 'International Tables Vol C Tables 4.2.6.8 and 6.1.1.4'
H H 0.0000 0.0000 'International Tables Vol C Tables 4.2.6.8 and 6.1.1.4'
N N 0.0061 0.0033 'International Tables Vol C Tables 4.2.6.8 and 6.1.1.4'
S S 0.1246 0.1234 'International Tables Vol C Tables 4.2.6.8 and 6.1.1.4'
Ni Ni 0.3393 1.1124 'International Tables Vol C Tables 4.2.6.8 and 6.1.1.4'

loop_
_geom_angle_atom_site_label_1
_geom_angle_atom_site_label_2
_geom_angle_atom_site_label_3
_geom_angle
_geom_angle_site_symmetry_1
_geom_angle_site_symmetry_3
_geom_angle_publ_flag
N2 Ni N1 82.72(14) . . ?
N2 Ni N3 82.31(14) . . ?
N1 Ni N3 162.33(13) . . ?
N2 Ni S2 140.23(11) . . ?
N1 Ni S2 92.51(10) . . ?
N3 Ni S2 92.99(9) . . ?
N2 Ni S1 106.00(11) . . ?
N1 Ni S1 96.25(10) . . ?
N3 Ni S1 96.86(9) . . ?
S2 Ni S1 113.77(6) . . ?
C1 S1 Ni 107.89(15) . . ?
C17 S2 Ni 110.30(15) . . ?
C7 N1 C9 112.8(3) . . ?
C7 N1 C8 107.4(3) . . ?
C9 N1 C8 108.0(3) . . ?
C7 N1 Ni 111.2(3) . . ?
C9 N1 Ni 106.2(3) . . ?
C8 N1 Ni 111.3(3) . . ?
C10 N2 C11 110.0(4) . . ?
C10 N2 C12 110.7(3) . . ?
C11 N2 C12 110.4(4) . . ?
C10 N2 Ni 104.5(3) . . ?
C11 N2 Ni 116.7(3) . . ?
C12 N2 Ni 104.1(3) . . ?
C14 N3 C13 108.8(3) . . ?
C14 N3 C15 110.0(3) . . ?
C13 N3 C15 108.2(3) . . ?
C14 N3 Ni 114.5(3) . . ?
C13 N3 Ni 104.6(3) . . ?
C15 N3 Ni 110.4(3) . . ?
C2 C1 C6 118.5(4) . . ?
C2 C1 S1 118.7(3) . . ?
C6 C1 S1 122.9(3) . . ?
C3 C2 C1 122.1(4) . . ?
C2 C3 C4 119.8(4) . . ?
C5 C4 C3 119.0(5) . . ?
C4 C5 C6 122.0(4) . . ?
C5 C6 C1 118.6(4) . . ?
C5 C6 C7 118.7(4) . . ?
C1 C6 C7 122.6(4) . . ?
N1 C7 C6 115.7(4) . . ?
N2 C10 C9 109.7(4) . . ?
N1 C9 C10 109.9(4) . . ?
N2 C12 C13 109.8(4) . . ?
N3 C13 C12 111.2(3) . . ?
N3 C15 C16 113.3(3) . . ?
C21 C16 C17 119.4(4) . . ?
C21 C16 C15 119.6(4) . . ?
C17 C16 C15 120.9(4) . . ?
C16 C17 C18 117.4(4) . . ?
C16 C17 S2 122.7(4) . . ?
C18 C17 S2 119.8(4) . . ?
C19 C18 C17 122.2(5) . . ?
C18 C19 C20 120.1(5) . . ?
C19 C20 C21 119.1(5) . . ?
C20 C21 C16 121.8(5) . . ?

loop_
_geom_bond_atom_site_label_1
_geom_bond_atom_site_label_2
_geom_bond_distance
_geom_bond_site_symmetry_2
_geom_bond_publ_flag
Ni N2 2.104(4) . ?
Ni N1 2.196(4) . ?
Ni N3 2.274(4) . ?
Ni S2 2.2916(13) . ?
Ni S1 2.3013(14) . ?
S1 C1 1.757(5) . ?
S2 C17 1.753(5) . ?
N1 C7 1.486(5) . ?
N1 C9 1.489(5) . ?
N1 C8 1.494(5) . ?
N2 C10 1.476(5) . ?
N2 C11 1.477(5) . ?
N2 C12 1.487(6) . ?
N3 C14 1.475(5) . ?
N3 C13 1.487(5) . ?
N3 C15 1.492(5) . ?
C1 C2 1.397(6) . ?
C1 C6 1.410(6) . ?
C2 C3 1.381(6) . ?
C3 C4 1.389(6) . ?
C4 C5 1.385(6) . ?
C5 C6 1.402(6) . ?
C6 C7 1.503(6) . ?
C10 C9 1.504(6) . ?
C12 C13 1.514(6) . ?
C15 C16 1.519(6) . ?
C16 C21 1.393(6) . ?
C16 C17 1.402(6) . ?
C17 C18 1.403(6) . ?
C18 C19 1.373(6) . ?
C19 C20 1.374(7) . ?
C20 C21 1.379(6) . ?
